data_4514250
loop_
_publ_author_name
'Su, Yong-Liang'
'Han, Zhi-Yong'
'Li, Yu-Hui'
'Gong, Liu-Zhu'

_publ_section_title
;
 Asymmetric Allylation of Furfural Derivatives: Synergistic Effect of
 Chiral Ligand and Organocatalyst on Stereochemical Control
;
_journal_issue 11
_journal_name_full 'ACS Catalysis'
_journal_page_first 7917
_journal_paper_doi 10.1021/acscatal.7b02667
_journal_volume 7
_journal_year 2017
_chemical_absolute_configuration rmad
_chemical_formula_moiety 'C20 H20 O4'
_chemical_formula_sum 'C20 H20 O4'
_chemical_formula_weight 324.36
_chemical_name_systematic
;
 ?
;
_space_group_crystal_system orthorhombic
_space_group_IT_number 19
_space_group_name_Hall 'P 2ac 2ab'
_space_group_name_H-M_alt 'P 21 21 21'
_symmetry_space_group_name_Hall 'P 2ac 2ab'
_symmetry_space_group_name_H-M 'P 21 21 21'
_atom_sites_solution_hydrogens geom
_atom_sites_solution_primary dual
_audit_creation_date 2017-06-12
_audit_creation_method
;
Olex2 1.2
(compiled 2017.03.28 svn.r3405 for OlexSys, GUI svn.r5337)
;
_cell_angle_alpha 90
_cell_angle_beta 90
_cell_angle_gamma 90
_cell_formula_units_Z 4
_cell_length_a 5.6577(2)
_cell_length_b 8.9036(2)
_cell_length_c 32.5408(8)
_cell_measurement_reflns_used 7781
_cell_measurement_temperature 301(2)
_cell_measurement_theta_max 69.947
_cell_measurement_theta_min 4.967
_cell_volume 1639.21(8)
_computing_cell_refinement 'SAINT v8.37A (Bruker, 2015)'
_computing_data_reduction 'SAINT v8.37A (Bruker, 2015)'
_computing_molecular_graphics 'Olex2 (Dolomanov et al., 2009)'
_computing_publication_material 'Olex2 (Dolomanov et al., 2009)'
_computing_structure_refinement 'ShelXL (Sheldrick, 2015)'
_computing_structure_solution 'ShelXT (Sheldrick, 2015)'
_diffrn_ambient_temperature 300.68
_diffrn_measured_fraction_theta_full 0.988
_diffrn_measured_fraction_theta_max 0.988
_diffrn_measurement_device_type 'Bruker APEX-II CCD'
_diffrn_measurement_method '\f and \w scans'
_diffrn_radiation_type CuK\a
_diffrn_radiation_wavelength 1.54178
_diffrn_reflns_av_R_equivalents 0.0575
_diffrn_reflns_av_unetI/netI 0.0484
_diffrn_reflns_Laue_measured_fraction_full 0.988
_diffrn_reflns_Laue_measured_fraction_max 0.988
_diffrn_reflns_limit_h_max 6
_diffrn_reflns_limit_h_min -6
_diffrn_reflns_limit_k_max 10
_diffrn_reflns_limit_k_min -9
_diffrn_reflns_limit_l_max 39
_diffrn_reflns_limit_l_min -39
_diffrn_reflns_number 10681
_diffrn_reflns_point_group_measured_fraction_full 0.987
_diffrn_reflns_point_group_measured_fraction_max 0.986
_diffrn_reflns_theta_full 67.679
_diffrn_reflns_theta_max 70.022
_diffrn_reflns_theta_min 5.437
_diffrn_standards_number 0
_exptl_absorpt_coefficient_mu 0.739
_exptl_absorpt_correction_T_max 0.7533
_exptl_absorpt_correction_T_min 0.4810
_exptl_absorpt_correction_type multi-scan
_exptl_absorpt_process_details
'SADABS-2016/2 (Bruker,2016/2) was used for absorption correction. wR2(int) was 0.1543 before and 0.0843 after correction. The Ratio of minimum to maximum transmission is 0.6385. The \l/2 correction factor is Not present.'
_exptl_crystal_colour colourless
_exptl_crystal_colour_primary colourless
_exptl_crystal_density_diffrn 1.314
_exptl_crystal_description block
_exptl_crystal_F_000 688
_exptl_crystal_size_max 0.15
_exptl_crystal_size_mid 0.12
_exptl_crystal_size_min 0.05
_refine_diff_density_max 0.282
_refine_diff_density_min -0.310
_refine_diff_density_rms 0.087
_refine_ls_abs_structure_details
;
 Flack x determined using 1107 quotients [(I+)-(I-)]/[(I+)+(I-)]
 (Parsons, Flack and Wagner, Acta Cryst. B69 (2013) 249-259).
;
_refine_ls_abs_structure_Flack -0.10(14)
_refine_ls_extinction_method none
_refine_ls_goodness_of_fit_ref 1.135
_refine_ls_hydrogen_treatment constr
_refine_ls_matrix_type full
_refine_ls_number_parameters 219
_refine_ls_number_reflns 3061
_refine_ls_number_restraints 0
_refine_ls_restrained_S_all 1.135
_refine_ls_R_factor_all 0.0493
_refine_ls_R_factor_gt 0.0461
_refine_ls_shift/su_max 0.001
_refine_ls_shift/su_mean 0.000
_refine_ls_structure_factor_coef Fsqd
_refine_ls_weighting_details 'w=1/[\s^2^(Fo^2^)+(0.0659P)^2^+0.2887P] where P=(Fo^2^+2Fc^2^)/3'
_refine_ls_weighting_scheme calc
_refine_ls_wR_factor_gt 0.1248
_refine_ls_wR_factor_ref 0.1292
_reflns_Friedel_coverage 0.683
_reflns_Friedel_fraction_full 0.987
_reflns_Friedel_fraction_max 0.983
_reflns_number_gt 2875
_reflns_number_total 3061
_reflns_threshold_expression 'I > 2\s(I)'
_cod_data_source_file cs7b02667_si_002.cif
_cod_data_source_block cu_d8v17097_0m
_cod_depositor_comments 'Adding full bibliography for 4514250.cif.'
_cod_database_code 4514250
_shelx_shelxl_version_number 2016/6
_shelx_space_group_comment
;
The symmetry employed for this shelxl refinement is uniquely defined
by the following loop, which should always be used as a source of
symmetry information in preference to the above space-group names.
They are only intended as comments.
;
_shelx_estimated_absorpt_t_max 0.964
_shelx_estimated_absorpt_t_min 0.897
_olex2_refinement_description
;
1. Fixed Uiso
 At 1.2 times of:
  All C(H) groups, All C(H,H) groups
 At 1.5 times of:
  All O(H) groups
2.a Ternary CH refined with riding coordinates:
 C2(H2), C3(H3A)
2.b Secondary CH2 refined with riding coordinates:
 C4(H4A,H4B), C8(H8A,H8B)
2.c Aromatic/amide H refined with riding coordinates:
 C5(H5), C6(H6), C10(H10), C11(H11), C12(H12), C13(H13), C14(H14), C16(H16),
 C17(H17), C18(H18), C19(H19), C20(H20)
2.d Idealised tetrahedral OH refined as rotating group:
 O3(H3), O4(H4)
;
_olex2_submission_special_instructions 'No special instructions were received'

loop_
_space_group_symop_operation_xyz
'x, y, z'
'-x+1/2, -y, z+1/2'
'-x, y+1/2, -z+1/2'
'x+1/2, -y+1/2, -z'

loop_
_atom_site_label
_atom_site_type_symbol
_atom_site_fract_x
_atom_site_fract_y
_atom_site_fract_z
_atom_site_U_iso_or_equiv
_atom_site_adp_type
_atom_site_occupancy
_atom_site_site_symmetry_order
_atom_site_calc_flag
_atom_site_refinement_flags_posn
O1 O 0.7476(4) 0.8383(2) 0.69031(6) 0.0435(5) Uani 1 1 d .
O2 O 0.8675(3) 0.5883(2) 0.69027(6) 0.0360(5) Uani 1 1 d .
O3 O 0.9254(4) 0.4945(3) 0.75659(6) 0.0454(5) Uani 1 1 d .
H3 H 1.038020 0.436514 0.756083 0.068 Uiso 1 1 calc GR
O4 O 1.0673(5) 0.2802(3) 0.70601(9) 0.0583(7) Uani 1 1 d .
H4 H 1.076907 0.196510 0.716381 0.087 Uiso 1 1 calc GR
C1 C 0.6785(5) 0.6889(3) 0.68093(8) 0.0331(6) Uani 1 1 d .
C2 C 0.6336(5) 0.6913(3) 0.63406(8) 0.0313(6) Uani 1 1 d .
H2 H 0.485471 0.745681 0.629315 0.038 Uiso 1 1 calc R
C3 C 0.8365(5) 0.7929(3) 0.62017(8) 0.0343(6) Uani 1 1 d .
H3A H 0.984747 0.736896 0.622968 0.041 Uiso 1 1 calc R
C4 C 0.8288(8) 0.9135(4) 0.65377(8) 0.0482(8) Uani 1 1 d .
H4A H 0.984698 0.956016 0.658111 0.058 Uiso 1 1 calc R
H4B H 0.721145 0.993618 0.646192 0.058 Uiso 1 1 calc R
C5 C 0.4801(5) 0.6385(4) 0.70736(8) 0.0396(7) Uani 1 1 d .
H5 H 0.332879 0.684747 0.708691 0.048 Uiso 1 1 calc R
C6 C 0.5419(6) 0.5191(4) 0.72866(9) 0.0427(7) Uani 1 1 d .
H6 H 0.442953 0.467292 0.746553 0.051 Uiso 1 1 calc R
C7 C 0.7927(5) 0.4787(3) 0.72006(8) 0.0361(6) Uani 1 1 d .
C8 C 0.8283(6) 0.3215(4) 0.70266(9) 0.0442(7) Uani 1 1 d .
H8A H 0.730913 0.250435 0.717626 0.053 Uiso 1 1 calc R
H8B H 0.780631 0.319450 0.674029 0.053 Uiso 1 1 calc R
C9 C 0.6086(5) 0.5380(3) 0.61501(8) 0.0321(6) Uani 1 1 d .
C10 C 0.4068(6) 0.4534(4) 0.62292(9) 0.0417(7) Uani 1 1 d .
H10 H 0.286225 0.493563 0.638949 0.050 Uiso 1 1 calc R
C11 C 0.3844(7) 0.3091(4) 0.60699(11) 0.0518(9) Uani 1 1 d .
H11 H 0.250498 0.252493 0.612906 0.062 Uiso 1 1 calc R
C12 C 0.5597(8) 0.2498(4) 0.58249(12) 0.0561(9) Uani 1 1 d .
H12 H 0.543812 0.153311 0.571890 0.067 Uiso 1 1 calc R
C13 C 0.7568(7) 0.3325(4) 0.57373(11) 0.0517(8) Uani 1 1 d .
H13 H 0.874049 0.292900 0.556882 0.062 Uiso 1 1 calc R
C14 C 0.7822(6) 0.4768(3) 0.59013(9) 0.0398(7) Uani 1 1 d .
H14 H 0.917282 0.532332 0.584246 0.048 Uiso 1 1 calc R
C15 C 0.8250(5) 0.8568(3) 0.57715(8) 0.0342(6) Uani 1 1 d .
C16 C 0.6380(6) 0.8307(4) 0.55065(9) 0.0399(7) Uani 1 1 d .
H16 H 0.512416 0.770862 0.559135 0.048 Uiso 1 1 calc R
C17 C 0.6360(7) 0.8934(4) 0.51123(9) 0.0479(8) Uani 1 1 d .
H17 H 0.509335 0.875420 0.493707 0.057 Uiso 1 1 calc R
C18 C 0.8216(7) 0.9819(4) 0.49835(9) 0.0514(9) Uani 1 1 d .
H18 H 0.820083 1.023679 0.472154 0.062 Uiso 1 1 calc R
C19 C 1.0096(7) 1.0085(4) 0.52431(11) 0.0510(8) Uani 1 1 d .
H19 H 1.134700 1.068494 0.515675 0.061 Uiso 1 1 calc R
C20 C 1.0121(6) 0.9457(4) 0.56329(10) 0.0430(7) Uani 1 1 d .
H20 H 1.140382 0.963158 0.580508 0.052 Uiso 1 1 calc R

loop_
_atom_site_aniso_label
_atom_site_aniso_U_11
_atom_site_aniso_U_22
_atom_site_aniso_U_33
_atom_site_aniso_U_23
_atom_site_aniso_U_13
_atom_site_aniso_U_12
O1 0.0684(14) 0.0300(10) 0.0323(9) -0.0024(8) -0.0031(10) -0.0036(11)
O2 0.0338(10) 0.0352(10) 0.0390(10) 0.0100(8) -0.0010(8) -0.0014(8)
O3 0.0548(13) 0.0442(13) 0.0373(10) 0.0014(9) -0.0140(10) 0.0058(11)
O4 0.0561(14) 0.0430(14) 0.0758(16) 0.0063(12) -0.0004(13) 0.0066(11)
C1 0.0386(14) 0.0290(14) 0.0316(12) -0.0026(9) -0.0036(11) 0.0019(12)
C2 0.0344(14) 0.0300(14) 0.0295(12) 0.0003(10) -0.0027(11) 0.0041(11)
C3 0.0386(15) 0.0291(14) 0.0352(13) 0.0003(10) -0.0044(12) -0.0010(12)
C4 0.079(2) 0.0338(15) 0.0322(13) -0.0011(11) -0.0051(15) -0.0108(17)
C5 0.0363(15) 0.0491(18) 0.0336(13) -0.0009(13) -0.0005(11) 0.0053(14)
C6 0.0404(16) 0.0500(18) 0.0378(14) 0.0049(13) 0.0032(12) -0.0040(14)
C7 0.0414(15) 0.0361(15) 0.0309(12) 0.0086(11) -0.0046(11) -0.0060(12)
C8 0.0539(18) 0.0361(15) 0.0425(15) 0.0029(12) -0.0051(14) -0.0057(15)
C9 0.0377(15) 0.0273(13) 0.0314(12) 0.0015(10) -0.0055(11) 0.0018(11)
C10 0.0439(17) 0.0398(17) 0.0413(14) -0.0015(12) -0.0051(13) -0.0006(13)
C11 0.058(2) 0.0372(17) 0.0601(19) 0.0017(14) -0.0145(17) -0.0159(16)
C12 0.078(3) 0.0273(16) 0.064(2) -0.0049(14) -0.0181(19) 0.0020(17)
C13 0.063(2) 0.0388(17) 0.0536(17) -0.0132(14) -0.0039(16) 0.0145(17)
C14 0.0434(16) 0.0337(15) 0.0421(14) -0.0032(11) -0.0011(12) 0.0006(13)
C15 0.0429(15) 0.0259(13) 0.0339(13) -0.0020(10) 0.0006(12) 0.0023(12)
C16 0.0470(17) 0.0359(15) 0.0369(13) 0.0008(11) 0.0013(13) -0.0016(14)
C17 0.064(2) 0.0457(18) 0.0336(13) -0.0004(12) -0.0066(15) 0.0026(17)
C18 0.075(2) 0.0430(17) 0.0361(14) 0.0056(12) 0.0094(16) 0.0061(18)
C19 0.061(2) 0.0409(18) 0.0512(17) 0.0069(14) 0.0185(16) -0.0027(17)
C20 0.0448(17) 0.0392(17) 0.0451(16) -0.0004(12) 0.0024(13) -0.0038(14)

loop_
_atom_type_symbol
_atom_type_description
_atom_type_scat_dispersion_real
_atom_type_scat_dispersion_imag
_atom_type_scat_source
C C 0.0181 0.0091 'International Tables Vol C Tables 4.2.6.8 and 6.1.1.4'
H H 0.0000 0.0000 'International Tables Vol C Tables 4.2.6.8 and 6.1.1.4'
O O 0.0492 0.0322 'International Tables Vol C Tables 4.2.6.8 and 6.1.1.4'

loop_
_geom_angle_atom_site_label_1
_geom_angle_atom_site_label_2
_geom_angle_atom_site_label_3
_geom_angle
C1 O1 C4 110.2(2)
C1 O2 C7 110.4(2)
C7 O3 H3 109.5
C8 O4 H4 109.5
O1 C1 O2 109.6(2)
O1 C1 C2 104.1(2)
O1 C1 C5 111.5(2)
O2 C1 C2 110.0(2)
O2 C1 C5 104.7(2)
C5 C1 C2 116.9(2)
C1 C2 H2 107.6
C3 C2 C1 100.2(2)
C3 C2 H2 107.6
C9 C2 C1 114.1(2)
C9 C2 H2 107.6
C9 C2 C3 119.0(2)
C2 C3 H3A 108.3
C2 C3 C4 100.5(2)
C4 C3 H3A 108.3
C15 C3 C2 117.6(2)
C15 C3 H3A 108.3
C15 C3 C4 113.3(2)
O1 C4 C3 105.8(2)
O1 C4 H4A 110.6
O1 C4 H4B 110.6
C3 C4 H4A 110.6
C3 C4 H4B 110.6
H4A C4 H4B 108.7
C1 C5 H5 124.8
C6 C5 C1 110.4(3)
C6 C5 H5 124.8
C5 C6 H6 124.8
C5 C6 C7 110.4(3)
C7 C6 H6 124.8
O2 C7 C6 104.0(2)
O2 C7 C8 109.5(2)
O3 C7 O2 110.1(2)
O3 C7 C6 108.9(2)
O3 C7 C8 109.5(2)
C6 C7 C8 114.7(3)
O4 C8 C7 109.8(3)
O4 C8 H8A 109.7
O4 C8 H8B 109.7
C7 C8 H8A 109.7
C7 C8 H8B 109.7
H8A C8 H8B 108.2
C10 C9 C2 119.4(3)
C14 C9 C2 122.1(3)
C14 C9 C10 118.5(3)
C9 C10 H10 119.8
C11 C10 C9 120.4(3)
C11 C10 H10 119.8
C10 C11 H11 119.9
C12 C11 C10 120.3(3)
C12 C11 H11 119.9
C11 C12 H12 120.0
C13 C12 C11 120.1(3)
C13 C12 H12 120.0
C12 C13 H13 120.0
C12 C13 C14 120.0(3)
C14 C13 H13 120.0
C9 C14 C13 120.8(3)
C9 C14 H14 119.6
C13 C14 H14 119.6
C16 C15 C3 123.1(3)
C16 C15 C20 118.2(3)
C20 C15 C3 118.7(3)
C15 C16 H16 119.7
C15 C16 C17 120.7(3)
C17 C16 H16 119.7
C16 C17 H17 120.0
C18 C17 C16 120.1(3)
C18 C17 H17 120.0
C17 C18 H18 120.0
C17 C18 C19 120.0(3)
C19 C18 H18 120.0
C18 C19 H19 120.0
C18 C19 C20 119.9(3)
C20 C19 H19 120.0
C15 C20 H20 119.5
C19 C20 C15 121.1(3)
C19 C20 H20 119.5

loop_
_geom_bond_atom_site_label_1
_geom_bond_atom_site_label_2
_geom_bond_distance
O1 C1 1.420(3)
O1 C4 1.440(4)
O2 C1 1.427(3)
O2 C7 1.439(3)
O3 H3 0.8200
O3 C7 1.413(3)
O4 H4 0.8200
O4 C8 1.405(4)
C1 C2 1.546(3)
C1 C5 1.484(4)
C2 H2 0.9800
C2 C3 1.530(4)
C2 C9 1.505(4)
C3 H3A 0.9800
C3 C4 1.533(4)
C3 C15 1.512(4)
C4 H4A 0.9700
C4 H4B 0.9700
C5 H5 0.9300
C5 C6 1.316(5)
C6 H6 0.9300
C6 C7 1.491(4)
C7 C8 1.523(4)
C8 H8A 0.9700
C8 H8B 0.9700
C9 C10 1.392(5)
C9 C14 1.385(4)
C10 H10 0.9300
C10 C11 1.391(5)
C11 H11 0.9300
C11 C12 1.378(6)
C12 H12 0.9300
C12 C13 1.367(6)
C13 H13 0.9300
C13 C14 1.398(5)
C14 H14 0.9300
C15 C16 1.385(4)
C15 C20 1.397(4)
C16 H16 0.9300
C16 C17 1.399(4)
C17 H17 0.9300
C17 C18 1.378(5)
C18 H18 0.9300
C18 C19 1.379(5)
C19 H19 0.9300
C19 C20 1.386(5)
C20 H20 0.9300

loop_
_geom_hbond_atom_site_label_D
_geom_hbond_atom_site_label_H
_geom_hbond_atom_site_label_A
_geom_hbond_distance_DH
_geom_hbond_distance_HA
_geom_hbond_distance_DA
_geom_hbond_angle_DHA
_geom_hbond_site_symmetry_A
O3 H3 O1 0.82 2.30 2.888(3) 129.4 3_746
O4 H4 O3 0.82 2.00 2.821(4) 175.5 3_746
